data_4083325
loop_
_publ_author_name
'Fu, Ross'
'Bercaw, John E.'
'Labinger, Jay A.'

_publ_section_title
;
 Intra- and Intermolecular C--H Activation by
 Bis(phenolate)pyridineiridium(III) Complexes
;
_journal_issue 24
_journal_name_full Organometallics
_journal_page_first 6751
_journal_paper_doi 10.1021/om201069k
_journal_volume 30
_journal_year 2011
_chemical_formula_moiety 'C74 H84 Ir N O2 P2'
_chemical_formula_sum 'C74 H84 Ir N O2 P2'
_chemical_formula_weight 1273.56
_chemical_name_systematic
;

 ?

;
_space_group_IT_number 14
_symmetry_cell_setting monoclinic
_symmetry_space_group_name_Hall '-P 2yn'
_symmetry_space_group_name_H-M 'P 1 21/n 1'
_atom_sites_solution_hydrogens geom
_atom_sites_solution_primary direct
_atom_sites_solution_secondary difmap
_audit_creation_method SHELXL-97
_cell_angle_alpha 90.00
_cell_angle_beta 100.388(3)
_cell_angle_gamma 90.00
_cell_formula_units_Z 4
_cell_length_a 13.1981(7)
_cell_length_b 20.9991(9)
_cell_length_c 22.8801(12)
_cell_measurement_reflns_used 9717
_cell_measurement_temperature 100(2)
_cell_measurement_theta_max 28.93
_cell_measurement_theta_min 2.38
_cell_volume 6237.2(5)
_computing_cell_refinement 'Bruker SAINT-Plus v7.34A'
_computing_data_collection 'Bruker APEX2 v2.1-0'
_computing_data_reduction 'Bruker SAINT-Plus v7.34A'
_computing_molecular_graphics 'Bruker XP v5.1'
_computing_publication_material 'Bruker XCIF 2008'
_computing_structure_refinement 'SHELXL-97 (Sheldrick, 2008)'
_computing_structure_solution 'SHELXS-97 (Sheldrick, 2008)'
_diffrn_ambient_temperature 100(2)
_diffrn_measured_fraction_theta_full 0.893
_diffrn_measured_fraction_theta_max 0.893
_diffrn_measurement_device_type 'Bruker KAPPA APEX II'
_diffrn_measurement_method '\w scans; 9 settings'
_diffrn_radiation_monochromator graphite
_diffrn_radiation_source 'fine-focus sealed tube'
_diffrn_radiation_type MoK\a
_diffrn_radiation_wavelength 0.71073
_diffrn_reflns_av_R_equivalents 0.0826
_diffrn_reflns_av_sigmaI/netI 0.0795
_diffrn_reflns_limit_h_max 18
_diffrn_reflns_limit_h_min -18
_diffrn_reflns_limit_k_max 26
_diffrn_reflns_limit_k_min -26
_diffrn_reflns_limit_l_max 29
_diffrn_reflns_limit_l_min -29
_diffrn_reflns_number 83064
_diffrn_reflns_theta_full 29.33
_diffrn_reflns_theta_max 29.33
_diffrn_reflns_theta_min 1.66
_exptl_absorpt_coefficient_mu 2.239
_exptl_absorpt_correction_T_max 0.7459
_exptl_absorpt_correction_T_min 0.6362
_exptl_absorpt_correction_type multi-scan
_exptl_absorpt_process_details 'SADABS, Bruker-AXS, Madison, WI'
_exptl_crystal_colour Yellow
_exptl_crystal_density_diffrn 1.356
_exptl_crystal_density_meas 0
_exptl_crystal_density_method 'not measured'
_exptl_crystal_description Blade
_exptl_crystal_F_000 2632
_exptl_crystal_size_max 0.22
_exptl_crystal_size_mid 0.06
_exptl_crystal_size_min 0.04
_refine_diff_density_max 1.724
_refine_diff_density_min -1.487
_refine_diff_density_rms 0.140
_refine_ls_extinction_method none
_refine_ls_goodness_of_fit_ref 1.268
_refine_ls_hydrogen_treatment Riding
_refine_ls_matrix_type 'Full matrix'
_refine_ls_number_parameters 737
_refine_ls_number_reflns 15269
_refine_ls_number_restraints 0
_refine_ls_restrained_S_all 1.268
_refine_ls_R_factor_all 0.0813
_refine_ls_R_factor_gt 0.0387
_refine_ls_shift/su_max 0.003
_refine_ls_shift/su_mean 0.000
_refine_ls_structure_factor_coef Fsqd
_refine_ls_weighting_details w=1/s^2^(Fo^2^)
_refine_ls_weighting_scheme sigma
_refine_ls_wR_factor_gt 0.0478
_refine_ls_wR_factor_ref 0.0522
_reflns_number_gt 10617
_reflns_number_total 15269
_reflns_threshold_expression >2sigma(I)
_cod_data_source_file 12-Ir(PPh3)2Me-ruf14.cif
_cod_data_source_block ruf14
_cod_depositor_comments
;
The following automatic conversions were performed:

'_symmetry_cell_setting' value 'Monoclinic' changed to 'monoclinic'
according to
/usr/data/users/saulius/automatic-downloads/retrospective/ACS/lib/dictionaries/cif_core.dic
dictionary named 'cif_core.dic' version 2.4.2 from
2011-04-26.

'_refine_ls_weighting_scheme' value 'Sigma' changed to
'sigma' according to
/usr/data/users/saulius/automatic-downloads/retrospective/ACS/lib/dictionaries/cif_core.dic
dictionary named 'cif_core.dic' version 2.4.2 from 2011-04-26.

Automatic conversion script
Id: cif_fix_values 2281 2013-09-26 08:29:07Z andrius 

The following automatic conversions were performed:

'_atom_sites_solution_primary' value 'Direct methods' was changed to
'direct'.

'_atom_sites_solution_secondary' value 'Difference Fourier map' was
changed to 'difmap'.

'_atom_sites_solution_hydrogens' value 'Geometric positions' was
changed to 'geom'.

Automatic conversion script
Id: cif_fix_values 6452 2018-10-05 10:23:21Z andrius 
;
_cod_original_sg_symbol_H-M P2(1)/n
_cod_database_code 4083325

loop_
_symmetry_equiv_pos_as_xyz
'x, y, z'
'-x+1/2, y+1/2, -z+1/2'
'-x, -y, -z'
'x-1/2, -y-1/2, z-1/2'

loop_
_atom_site_label
_atom_site_type_symbol
_atom_site_fract_x
_atom_site_fract_y
_atom_site_fract_z
_atom_site_U_iso_or_equiv
_atom_site_adp_type
_atom_site_occupancy
_atom_site_symmetry_multiplicity
_atom_site_calc_flag
_atom_site_refinement_flags
Ir1 Ir 0.875577(9) 0.167919(5) 0.769514(6) 0.01118(3) Uani 1 1 d .
P1 P 0.77565(6) 0.08177(4) 0.72690(4) 0.01297(19) Uani 1 1 d .
P2 P 0.96503(6) 0.26366(3) 0.80352(4) 0.01306(19) Uani 1 1 d .
O1 O 0.77538(14) 0.16421(9) 0.83052(9) 0.0129(4) Uani 1 1 d .
O2 O 0.97979(15) 0.16703(9) 0.71188(9) 0.0153(5) Uani 1 1 d .
N1 N 0.98173(19) 0.11401(10) 0.82936(12) 0.0125(6) Uani 1 1 d .
C1 C 0.8115(2) 0.16976(13) 0.88806(13) 0.0108(6) Uani 1 1 d .
C2 C 0.7418(2) 0.18370(12) 0.92788(14) 0.0117(7) Uani 1 1 d .
C3 C 0.7832(2) 0.20686(12) 0.98389(14) 0.0133(7) Uani 1 1 d .
H3 H 0.7368 0.2187 1.0093 0.016 Uiso 1 1 calc R
C4 C 0.8894(2) 0.21407(13) 1.00570(14) 0.0131(7) Uani 1 1 d .
C5 C 0.9527(2) 0.18856(12) 0.97064(14) 0.0135(7) Uani 1 1 d .
H5 H 1.0248 0.1881 0.9855 0.016 Uiso 1 1 calc R
C6 C 0.9173(2) 0.16304(13) 0.91395(13) 0.0100(6) Uani 1 1 d .
C7 C 0.9884(2) 0.12168(13) 0.88876(14) 0.0120(7) Uani 1 1 d .
C8 C 1.0600(2) 0.08700(13) 0.92842(14) 0.0137(7) Uani 1 1 d .
H8 H 1.0599 0.0906 0.9698 0.016 Uiso 1 1 calc R
C9 C 1.1315(2) 0.04732(13) 0.90945(15) 0.0135(7) Uani 1 1 d .
C10 C 1.1249(2) 0.04235(13) 0.84901(15) 0.0145(7) Uani 1 1 d .
H10 H 1.1738 0.0169 0.8338 0.017 Uiso 1 1 calc R
C11 C 1.0485(2) 0.07354(13) 0.80936(14) 0.0130(7) Uani 1 1 d .
C12 C 1.0450(2) 0.06359(13) 0.74518(14) 0.0130(7) Uani 1 1 d .
C13 C 1.0759(2) 0.00294(14) 0.72812(15) 0.0163(7) Uani 1 1 d .
H13 H 1.0806 -0.0309 0.7560 0.020 Uiso 1 1 calc R
C14 C 1.0991(2) -0.00919(13) 0.67349(15) 0.0161(8) Uani 1 1 d .
C15 C 1.0959(2) 0.04320(13) 0.63483(15) 0.0171(8) Uani 1 1 d .
H15 H 1.1195 0.0372 0.5984 0.020 Uiso 1 1 calc R
C16 C 1.0602(2) 0.10318(13) 0.64677(14) 0.0143(7) Uani 1 1 d .
C17 C 1.0260(2) 0.11249(13) 0.70202(14) 0.0136(7) Uani 1 1 d .
C18 C 0.6252(2) 0.17316(14) 0.90988(14) 0.0158(7) Uani 1 1 d .
C19 C 0.6045(2) 0.10566(13) 0.88395(15) 0.0196(8) Uani 1 1 d .
H19A H 0.6427 0.0995 0.8514 0.029 Uiso 1 1 calc R
H19B H 0.5306 0.1005 0.8689 0.029 Uiso 1 1 calc R
H19C H 0.6270 0.0741 0.9151 0.029 Uiso 1 1 calc R
C20 C 0.5773(2) 0.22418(13) 0.86481(15) 0.0204(8) Uani 1 1 d .
H20A H 0.5858 0.2663 0.8836 0.031 Uiso 1 1 calc R
H20B H 0.5038 0.2153 0.8519 0.031 Uiso 1 1 calc R
H20C H 0.6119 0.2234 0.8303 0.031 Uiso 1 1 calc R
C21 C 0.5706(2) 0.17682(14) 0.96368(15) 0.0226(8) Uani 1 1 d .
H21A H 0.6070 0.1500 0.9957 0.034 Uiso 1 1 calc R
H21B H 0.4995 0.1618 0.9522 0.034 Uiso 1 1 calc R
H21C H 0.5705 0.2210 0.9774 0.034 Uiso 1 1 calc R
C22 C 0.9282(2) 0.24525(13) 1.06598(15) 0.0159(7) Uani 1 1 d .
C23 C 0.8880(3) 0.31402(12) 1.06502(15) 0.0226(8) Uani 1 1 d .
H23A H 0.9128 0.3341 1.1036 0.034 Uiso 1 1 calc R
H23B H 0.8125 0.3137 1.0570 0.034 Uiso 1 1 calc R
H23C H 0.9131 0.3381 1.0338 0.034 Uiso 1 1 calc R
C24 C 0.8911(3) 0.20723(13) 1.11530(15) 0.0208(8) Uani 1 1 d .
H24A H 0.9175 0.1636 1.1157 0.031 Uiso 1 1 calc R
H24B H 0.8156 0.2064 1.1080 0.031 Uiso 1 1 calc R
H24C H 0.9165 0.2274 1.1538 0.031 Uiso 1 1 calc R
C25 C 1.0461(2) 0.24827(14) 1.07937(15) 0.0209(8) Uani 1 1 d .
H25A H 1.0689 0.2677 1.1185 0.031 Uiso 1 1 calc R
H25B H 1.0706 0.2739 1.0489 0.031 Uiso 1 1 calc R
H25C H 1.0743 0.2051 1.0793 0.031 Uiso 1 1 calc R
C26 C 1.2109(2) 0.01173(14) 0.95514(15) 0.0170(7) Uani 1 1 d .
C27 C 1.2835(3) -0.02772(15) 0.92571(16) 0.0324(10) Uani 1 1 d .
H27A H 1.2438 -0.0590 0.8991 0.049 Uiso 1 1 calc R
H27B H 1.3324 -0.0500 0.9562 0.049 Uiso 1 1 calc R
H27C H 1.3212 0.0002 0.9028 0.049 Uiso 1 1 calc R
C28 C 1.2736(3) 0.05961(14) 0.99762(16) 0.0299(9) Uani 1 1 d .
H28A H 1.3229 0.0366 1.0274 0.045 Uiso 1 1 calc R
H28B H 1.2271 0.0846 1.0175 0.045 Uiso 1 1 calc R
H28C H 1.3110 0.0882 0.9751 0.045 Uiso 1 1 calc R
C29 C 1.1520(3) -0.03265(14) 0.99022(16) 0.0236(8) Uani 1 1 d .
H29A H 1.1125 -0.0636 0.9631 0.035 Uiso 1 1 calc R
H29B H 1.1048 -0.0076 1.0095 0.035 Uiso 1 1 calc R
H29C H 1.2009 -0.0553 1.0205 0.035 Uiso 1 1 calc R
C30 C 1.1314(2) -0.07553(14) 0.65425(15) 0.0177(8) Uani 1 1 d .
C31 C 1.0664(3) -0.09337(14) 0.59432(15) 0.0254(9) Uani 1 1 d .
H31A H 1.0751 -0.0610 0.5647 0.038 Uiso 1 1 calc R
H31B H 0.9937 -0.0956 0.5981 0.038 Uiso 1 1 calc R
H31C H 1.0887 -0.1349 0.5817 0.038 Uiso 1 1 calc R
C32 C 1.2453(2) -0.07319(14) 0.64927(15) 0.0232(8) Uani 1 1 d .
H32A H 1.2870 -0.0655 0.6886 0.035 Uiso 1 1 calc R
H32B H 1.2565 -0.0387 0.6223 0.035 Uiso 1 1 calc R
H32C H 1.2654 -0.1139 0.6337 0.035 Uiso 1 1 calc R
C33 C 1.1170(3) -0.12750(13) 0.69921(15) 0.0252(9) Uani 1 1 d .
H33A H 1.1394 -0.1686 0.6857 0.038 Uiso 1 1 calc R
H33B H 1.0441 -0.1300 0.7026 0.038 Uiso 1 1 calc R
H33C H 1.1582 -0.1171 0.7381 0.038 Uiso 1 1 calc R
C34 C 1.0620(2) 0.15860(14) 0.60256(14) 0.0185(7) Uani 1 1 d .
C35 C 0.9559(3) 0.19014(14) 0.58397(16) 0.0270(9) Uani 1 1 d .
H35A H 0.9613 0.2252 0.5564 0.041 Uiso 1 1 calc R
H35B H 0.9324 0.2068 0.6193 0.041 Uiso 1 1 calc R
H35C H 0.9065 0.1586 0.5644 0.041 Uiso 1 1 calc R
C36 C 1.0969(3) 0.13621(14) 0.54598(15) 0.0242(8) Uani 1 1 d .
H36A H 1.1010 0.1728 0.5199 0.036 Uiso 1 1 calc R
H36B H 1.0472 0.1053 0.5254 0.036 Uiso 1 1 calc R
H36C H 1.1648 0.1161 0.5562 0.036 Uiso 1 1 calc R
C37 C 1.1396(3) 0.20795(14) 0.63307(15) 0.0262(9) Uani 1 1 d .
H37A H 1.2081 0.1885 0.6427 0.039 Uiso 1 1 calc R
H37B H 1.1184 0.2227 0.6697 0.039 Uiso 1 1 calc R
H37C H 1.1418 0.2442 0.6063 0.039 Uiso 1 1 calc R
C38 C 0.6385(2) 0.08303(13) 0.73256(15) 0.0163(7) Uani 1 1 d .
C39 C 0.5827(2) 0.13926(14) 0.73399(14) 0.0177(8) Uani 1 1 d .
H39 H 0.6175 0.1790 0.7361 0.021 Uiso 1 1 calc R
C40 C 0.4771(3) 0.13783(14) 0.73234(15) 0.0219(8) Uani 1 1 d .
H40 H 0.4403 0.1767 0.7327 0.026 Uiso 1 1 calc R
C41 C 0.4249(3) 0.08063(15) 0.73013(16) 0.0261(9) Uani 1 1 d .
H41 H 0.3525 0.0797 0.7288 0.031 Uiso 1 1 calc R
C42 C 0.4800(3) 0.02477(15) 0.72998(17) 0.0292(9) Uani 1 1 d .
H42 H 0.4456 -0.0150 0.7295 0.035 Uiso 1 1 calc R
C43 C 0.5839(2) 0.02627(14) 0.73056(16) 0.0216(8) Uani 1 1 d .
H43 H 0.6199 -0.0128 0.7296 0.026 Uiso 1 1 calc R
C44 C 0.8133(2) 0.00390(13) 0.75962(14) 0.0127(7) Uani 1 1 d .
C45 C 0.8200(2) -0.05109(13) 0.72668(15) 0.0177(8) Uani 1 1 d .
H45 H 0.8041 -0.0496 0.6845 0.021 Uiso 1 1 calc R
C46 C 0.8500(2) -0.10827(14) 0.75531(16) 0.0205(8) Uani 1 1 d .
H46 H 0.8552 -0.1455 0.7325 0.025 Uiso 1 1 calc R
C47 C 0.8719(3) -0.11131(14) 0.81588(16) 0.0234(8) Uani 1 1 d .
H47 H 0.8929 -0.1505 0.8351 0.028 Uiso 1 1 calc R
C48 C 0.8635(3) -0.05730(14) 0.84929(16) 0.0234(8) Uani 1 1 d .
H48 H 0.8780 -0.0595 0.8914 0.028 Uiso 1 1 calc R
C49 C 0.8338(2) 0.00009(14) 0.82121(15) 0.0175(7) Uani 1 1 d .
H49 H 0.8274 0.0370 0.8443 0.021 Uiso 1 1 calc R
C50 C 0.7641(2) 0.07065(13) 0.64619(14) 0.0136(7) Uani 1 1 d .
C51 C 0.6780(3) 0.09396(13) 0.60729(15) 0.0189(8) Uani 1 1 d .
H51 H 0.6239 0.1136 0.6230 0.023 Uiso 1 1 calc R
C52 C 0.6703(3) 0.08889(14) 0.54635(15) 0.0222(8) Uani 1 1 d .
H52 H 0.6112 0.1049 0.5206 0.027 Uiso 1 1 calc R
C53 C 0.7486(3) 0.06049(14) 0.52291(15) 0.0231(8) Uani 1 1 d .
H53 H 0.7441 0.0575 0.4811 0.028 Uiso 1 1 calc R
C54 C 0.8336(3) 0.03654(13) 0.56075(15) 0.0209(8) Uani 1 1 d .
H54 H 0.8870 0.0162 0.5449 0.025 Uiso 1 1 calc R
C55 C 0.8412(3) 0.04210(13) 0.62149(15) 0.0178(8) Uani 1 1 d .
H55 H 0.9006 0.0260 0.6469 0.021 Uiso 1 1 calc R
C56 C 0.9099(2) 0.32369(13) 0.84704(14) 0.0150(7) Uani 1 1 d .
C57 C 0.8165(2) 0.31471(12) 0.86544(14) 0.0164(8) Uani 1 1 d .
H57 H 0.7758 0.2783 0.8526 0.020 Uiso 1 1 calc R
C58 C 0.7821(3) 0.35898(14) 0.90272(15) 0.0226(8) Uani 1 1 d .
H58 H 0.7188 0.3523 0.9161 0.027 Uiso 1 1 calc R
C59 C 0.8401(3) 0.41244(14) 0.92020(15) 0.0245(9) Uani 1 1 d .
H59 H 0.8176 0.4419 0.9467 0.029 Uiso 1 1 calc R
C60 C 0.9302(3) 0.42372(14) 0.89981(15) 0.0231(8) Uani 1 1 d .
H60 H 0.9682 0.4616 0.9109 0.028 Uiso 1 1 calc R
C61 C 0.9652(3) 0.37990(13) 0.86323(15) 0.0203(8) Uani 1 1 d .
H61 H 1.0273 0.3878 0.8489 0.024 Uiso 1 1 calc R
C62 C 1.0918(2) 0.24882(13) 0.84921(15) 0.0147(7) Uani 1 1 d .
C63 C 1.1633(2) 0.21192(13) 0.82563(16) 0.0205(8) Uani 1 1 d .
H63 H 1.1452 0.1948 0.7867 0.025 Uiso 1 1 calc R
C64 C 1.2600(3) 0.20020(14) 0.85871(18) 0.0269(9) Uani 1 1 d .
H64 H 1.3083 0.1755 0.8422 0.032 Uiso 1 1 calc R
C65 C 1.2865(3) 0.22414(15) 0.91531(18) 0.0298(10) Uani 1 1 d .
H65 H 1.3535 0.2164 0.9374 0.036 Uiso 1 1 calc R
C66 C 1.2167(3) 0.25941(14) 0.94057(17) 0.0255(9) Uani 1 1 d .
H66 H 1.2348 0.2751 0.9800 0.031 Uiso 1 1 calc R
C67 C 1.1199(3) 0.27132(13) 0.90731(15) 0.0194(8) Uani 1 1 d .
H67 H 1.0717 0.2953 0.9244 0.023 Uiso 1 1 calc R
C68 C 0.9932(2) 0.31709(12) 0.74446(15) 0.0148(7) Uani 1 1 d .
C69 C 0.9119(2) 0.35306(13) 0.71364(15) 0.0181(8) Uani 1 1 d .
H69 H 0.8455 0.3495 0.7238 0.022 Uiso 1 1 calc R
C70 C 0.9267(3) 0.39390(13) 0.66852(16) 0.0231(8) Uani 1 1 d .
H70 H 0.8702 0.4174 0.6475 0.028 Uiso 1 1 calc R
C71 C 1.0225(3) 0.40068(14) 0.65392(16) 0.0257(9) Uani 1 1 d .
H71 H 1.0322 0.4284 0.6226 0.031 Uiso 1 1 calc R
C72 C 1.1044(3) 0.36711(14) 0.68489(16) 0.0245(9) Uani 1 1 d .
H72 H 1.1711 0.3723 0.6755 0.029 Uiso 1 1 calc R
C73 C 1.0898(2) 0.32535(14) 0.73017(15) 0.0187(7) Uani 1 1 d .
H73 H 1.1468 0.3024 0.7514 0.022 Uiso 1 1 calc R
C74 C 0.7792(2) 0.22396(13) 0.70703(14) 0.0170(8) Uani 1 1 d .
H74A H 0.8211 0.2480 0.6834 0.026 Uiso 1 1 calc R
H74B H 0.7405 0.2537 0.7277 0.026 Uiso 1 1 calc R
H74C H 0.7311 0.1964 0.6808 0.026 Uiso 1 1 calc R

loop_
_atom_site_aniso_label
_atom_site_aniso_U_11
_atom_site_aniso_U_22
_atom_site_aniso_U_33
_atom_site_aniso_U_23
_atom_site_aniso_U_13
_atom_site_aniso_U_12
Ir1 0.01106(5) 0.01074(6) 0.01166(6) 0.00020(7) 0.00186(5) 0.00003(6)
P1 0.0138(5) 0.0129(4) 0.0117(5) -0.0010(3) 0.0010(4) -0.0010(3)
P2 0.0111(4) 0.0122(4) 0.0158(5) 0.0008(4) 0.0022(4) -0.0005(3)
O1 0.0117(11) 0.0158(11) 0.0106(12) -0.0010(11) 0.0002(10) 0.0009(10)
O2 0.0166(11) 0.0152(10) 0.0150(12) 0.0027(11) 0.0049(10) 0.0015(10)
N1 0.0129(14) 0.0102(13) 0.0139(16) 0.0013(11) 0.0015(13) -0.0002(10)
C1 0.0119(14) 0.0064(14) 0.0135(17) -0.0016(15) 0.0004(14) -0.0024(13)
C2 0.0117(16) 0.0079(16) 0.0149(19) 0.0000(12) 0.0005(15) 0.0005(11)
C3 0.0114(16) 0.0137(16) 0.016(2) -0.0008(14) 0.0054(16) 0.0029(12)
C4 0.0152(17) 0.0109(16) 0.0116(19) 0.0015(13) -0.0018(16) 0.0016(12)
C5 0.0106(16) 0.0121(16) 0.017(2) 0.0032(13) -0.0004(16) 0.0021(11)
C6 0.0080(14) 0.0114(15) 0.0098(17) 0.0010(14) -0.0002(13) 0.0006(13)
C7 0.0108(16) 0.0122(16) 0.0137(19) -0.0006(14) 0.0040(16) -0.0031(12)
C8 0.0191(18) 0.0137(17) 0.0078(19) -0.0023(14) 0.0012(16) -0.0010(13)
C9 0.0157(17) 0.0102(16) 0.015(2) 0.0013(13) 0.0022(16) -0.0001(12)
C10 0.0154(17) 0.0126(16) 0.016(2) 0.0000(14) 0.0027(16) 0.0011(12)
C11 0.0097(16) 0.0143(17) 0.014(2) 0.0010(14) 0.0000(16) -0.0017(12)
C12 0.0114(16) 0.0136(16) 0.014(2) -0.0024(14) 0.0029(16) -0.0006(12)
C13 0.0144(17) 0.0174(17) 0.016(2) 0.0005(15) 0.0010(16) 0.0004(13)
C14 0.0125(17) 0.0155(17) 0.019(2) -0.0023(15) -0.0002(16) -0.0002(13)
C15 0.0138(18) 0.0267(19) 0.010(2) -0.0047(15) 0.0013(16) -0.0018(13)
C16 0.0130(17) 0.0193(17) 0.0100(19) -0.0019(14) 0.0010(16) -0.0021(13)
C17 0.0111(16) 0.0132(17) 0.015(2) -0.0032(14) -0.0016(16) -0.0027(12)
C18 0.0100(15) 0.0190(17) 0.0187(19) 0.0005(16) 0.0034(15) 0.0009(14)
C19 0.0123(18) 0.0260(19) 0.019(2) 0.0005(15) -0.0019(17) -0.0018(14)
C20 0.0150(18) 0.0179(18) 0.026(2) -0.0018(15) -0.0032(18) 0.0013(13)
C21 0.0120(16) 0.031(2) 0.025(2) -0.0038(17) 0.0046(16) 0.0002(14)
C22 0.0186(18) 0.0147(17) 0.013(2) -0.0033(14) -0.0004(16) 0.0015(13)
C23 0.027(2) 0.0220(19) 0.018(2) -0.0072(14) 0.0025(18) 0.0017(14)
C24 0.0215(19) 0.0247(19) 0.015(2) -0.0012(15) 0.0006(17) 0.0007(14)
C25 0.023(2) 0.0197(18) 0.018(2) -0.0038(15) -0.0006(18) -0.0022(14)
C26 0.0168(18) 0.0195(18) 0.013(2) 0.0006(14) -0.0010(16) 0.0065(13)
C27 0.032(2) 0.041(2) 0.024(2) 0.0073(18) 0.004(2) 0.0246(17)
C28 0.020(2) 0.035(2) 0.031(3) 0.0068(18) -0.0056(19) 0.0055(16)
C29 0.024(2) 0.0241(19) 0.021(2) 0.0070(15) -0.0007(18) 0.0095(14)
C30 0.0174(18) 0.0199(18) 0.016(2) -0.0046(15) 0.0021(17) 0.0024(13)
C31 0.026(2) 0.0254(19) 0.025(2) -0.0049(16) 0.0039(19) 0.0042(15)
C32 0.0208(19) 0.0262(19) 0.022(2) -0.0077(16) 0.0036(18) 0.0056(15)
C33 0.031(2) 0.0213(19) 0.023(2) -0.0086(16) 0.0045(19) 0.0044(15)
C34 0.0198(17) 0.0214(19) 0.0149(19) 0.0016(15) 0.0046(16) -0.0031(14)
C35 0.030(2) 0.030(2) 0.022(2) 0.0115(16) 0.007(2) 0.0009(15)
C36 0.031(2) 0.0236(19) 0.019(2) 0.0014(15) 0.0067(19) -0.0044(15)
C37 0.033(2) 0.026(2) 0.022(2) -0.0013(16) 0.011(2) -0.0092(16)
C38 0.0147(19) 0.0189(16) 0.0140(18) -0.0015(16) -0.0008(16) -0.0059(13)
C39 0.0181(18) 0.0214(17) 0.013(2) 0.0040(14) 0.0015(17) -0.0028(13)
C40 0.0194(19) 0.0250(19) 0.020(2) 0.0044(15) 0.0014(18) 0.0035(14)
C41 0.0148(19) 0.036(2) 0.026(2) -0.0005(17) -0.0020(18) -0.0021(16)
C42 0.023(2) 0.024(2) 0.039(3) -0.0058(17) 0.001(2) -0.0113(15)
C43 0.0193(18) 0.0118(17) 0.033(2) -0.0014(15) 0.0038(19) 0.0023(13)
C44 0.0110(16) 0.0113(16) 0.016(2) -0.0014(14) 0.0013(15) -0.0049(12)
C45 0.0183(18) 0.0179(17) 0.016(2) 0.0009(15) 0.0008(16) -0.0038(13)
C46 0.0173(19) 0.0175(18) 0.026(2) -0.0039(15) 0.0012(18) 0.0019(13)
C47 0.0189(19) 0.0194(19) 0.029(2) 0.0060(16) -0.0038(19) -0.0001(14)
C48 0.026(2) 0.0247(19) 0.016(2) 0.0032(16) -0.0047(18) -0.0065(15)
C49 0.0186(18) 0.0168(17) 0.017(2) -0.0024(15) 0.0039(17) -0.0064(13)
C50 0.0211(18) 0.0093(16) 0.0088(19) 0.0023(13) -0.0011(16) -0.0057(13)
C51 0.024(2) 0.0108(17) 0.021(2) -0.0005(15) 0.0016(19) 0.0002(13)
C52 0.028(2) 0.0189(18) 0.017(2) 0.0034(15) -0.0025(19) -0.0001(14)
C53 0.034(2) 0.025(2) 0.010(2) -0.0008(15) 0.0029(19) -0.0083(16)
C54 0.025(2) 0.0204(18) 0.018(2) -0.0018(15) 0.0064(19) -0.0049(14)
C55 0.0188(18) 0.0139(17) 0.020(2) 0.0022(14) 0.0024(17) -0.0033(13)
C56 0.0183(16) 0.0140(17) 0.0117(18) -0.0011(14) -0.0002(15) 0.0029(13)
C57 0.0223(18) 0.0115(17) 0.014(2) 0.0063(13) -0.0004(17) 0.0033(12)
C58 0.025(2) 0.0221(18) 0.021(2) 0.0049(15) 0.0065(18) 0.0079(14)
C59 0.038(2) 0.0172(18) 0.016(2) -0.0022(15) -0.0023(19) 0.0124(15)
C60 0.030(2) 0.0133(17) 0.023(2) -0.0041(15) -0.0037(19) 0.0024(14)
C61 0.0188(19) 0.0168(17) 0.024(2) 0.0033(15) 0.0009(18) -0.0025(13)
C62 0.0116(16) 0.0119(16) 0.020(2) 0.0038(14) 0.0016(16) -0.0012(12)
C63 0.0164(18) 0.0163(17) 0.029(2) 0.0015(15) 0.0058(18) -0.0040(13)
C64 0.0155(19) 0.0183(19) 0.046(3) 0.0042(18) 0.004(2) 0.0028(14)
C65 0.0144(19) 0.026(2) 0.045(3) 0.0079(19) -0.005(2) -0.0014(15)
C66 0.023(2) 0.024(2) 0.026(2) 0.0017(16) -0.0054(19) -0.0079(15)
C67 0.0192(19) 0.0150(18) 0.023(2) 0.0049(15) 0.0007(18) -0.0039(13)
C68 0.0182(17) 0.0099(17) 0.0156(19) 0.0002(13) 0.0010(16) -0.0036(12)
C69 0.0168(18) 0.0158(17) 0.021(2) 0.0015(14) 0.0015(17) -0.0017(12)
C70 0.027(2) 0.0164(18) 0.024(2) 0.0058(15) 0.0003(19) 0.0004(14)
C71 0.032(2) 0.0237(19) 0.022(2) 0.0089(16) 0.0063(19) -0.0037(15)
C72 0.026(2) 0.027(2) 0.023(2) 0.0011(16) 0.0115(19) -0.0094(15)
C73 0.0186(16) 0.0166(17) 0.0196(19) -0.0010(16) 0.0000(16) 0.0000(14)
C74 0.0194(18) 0.0140(17) 0.017(2) 0.0004(14) 0.0023(17) -0.0008(13)

loop_
_atom_type_symbol
_atom_type_description
_atom_type_scat_dispersion_real
_atom_type_scat_dispersion_imag
_atom_type_scat_source
C C 0.0033 0.0016 'International Tables Vol C Tables 4.2.6.8 and 6.1.1.4'
H H 0.0000 0.0000 'International Tables Vol C Tables 4.2.6.8 and 6.1.1.4'
N N 0.0061 0.0033 'International Tables Vol C Tables 4.2.6.8 and 6.1.1.4'
O O 0.0106 0.0060 'International Tables Vol C Tables 4.2.6.8 and 6.1.1.4'
P P 0.1023 0.0942 'International Tables Vol C Tables 4.2.6.8 and 6.1.1.4'
Ir Ir -1.4442 7.9887 'International Tables Vol C Tables 4.2.6.8 and 6.1.1.4'

loop_
_geom_angle_atom_site_label_1
_geom_angle_atom_site_label_2
_geom_angle_atom_site_label_3
_geom_angle
_geom_angle_publ_flag
O2 Ir1 O1 176.50(8) yes
O2 Ir1 C74 87.80(10) yes
O1 Ir1 C74 95.59(10) yes
O2 Ir1 N1 88.21(9) yes
O1 Ir1 N1 88.43(9) yes
C74 Ir1 N1 175.67(11) yes
O2 Ir1 P1 96.70(6) yes
O1 Ir1 P1 82.69(6) yes
C74 Ir1 P1 85.58(8) yes
N1 Ir1 P1 96.55(7) yes
O2 Ir1 P2 82.47(6) yes
O1 Ir1 P2 98.56(6) yes
C74 Ir1 P2 87.31(8) yes
N1 Ir1 P2 90.50(7) yes
P1 Ir1 P2 172.87(3) yes
C44 P1 C38 100.51(13) ?
C44 P1 C50 105.32(14) ?
C38 P1 C50 99.69(15) ?
C44 P1 Ir1 115.37(10) ?
C38 P1 Ir1 116.54(10) ?
C50 P1 Ir1 116.98(9) ?
C62 P2 C56 102.56(14) ?
C62 P2 C68 103.72(14) ?
C56 P2 C68 97.56(13) ?
C62 P2 Ir1 112.92(9) ?
C56 P2 Ir1 122.25(10) ?
C68 P2 Ir1 115.22(10) ?
C1 O1 Ir1 120.24(17) ?
C17 O2 Ir1 119.42(18) ?
C7 N1 C11 118.9(3) ?
C7 N1 Ir1 120.24(19) ?
C11 N1 Ir1 120.8(2) ?
O1 C1 C6 123.8(3) ?
O1 C1 C2 119.5(3) ?
C6 C1 C2 116.7(3) ?
C3 C2 C1 117.8(3) ?
C3 C2 C18 120.5(3) ?
C1 C2 C18 121.7(3) ?
C2 C3 C4 124.5(3) ?
C5 C4 C3 115.1(3) ?
C5 C4 C22 123.8(3) ?
C3 C4 C22 121.0(3) ?
C4 C5 C6 123.7(3) ?
C5 C6 C1 119.1(3) ?
C5 C6 C7 117.2(3) ?
C1 C6 C7 122.9(3) ?
N1 C7 C8 120.3(3) ?
N1 C7 C6 122.2(3) ?
C8 C7 C6 117.4(3) ?
C9 C8 C7 122.1(3) ?
C10 C9 C8 116.0(3) ?
C10 C9 C26 124.1(3) ?
C8 C9 C26 119.9(3) ?
C9 C10 C11 121.8(3) ?
N1 C11 C10 120.7(3) ?
N1 C11 C12 121.2(3) ?
C10 C11 C12 118.1(3) ?
C17 C12 C13 119.0(3) ?
C17 C12 C11 124.1(3) ?
C13 C12 C11 116.3(3) ?
C14 C13 C12 123.0(3) ?
C13 C14 C15 116.3(3) ?
C13 C14 C30 123.3(3) ?
C15 C14 C30 120.3(3) ?
C16 C15 C14 123.9(3) ?
C15 C16 C17 118.0(3) ?
C15 C16 C34 120.6(3) ?
C17 C16 C34 121.3(3) ?
O2 C17 C12 122.2(3) ?
O2 C17 C16 119.5(3) ?
C12 C17 C16 118.2(3) ?
C2 C18 C19 109.6(2) ?
C2 C18 C21 111.7(3) ?
C19 C18 C21 106.2(2) ?
C2 C18 C20 110.4(2) ?
C19 C18 C20 111.0(3) ?
C21 C18 C20 107.9(2) ?
C25 C22 C24 108.8(3) ?
C25 C22 C4 111.2(3) ?
C24 C22 C4 110.0(2) ?
C25 C22 C23 107.4(2) ?
C24 C22 C23 110.1(3) ?
C4 C22 C23 109.3(3) ?
C27 C26 C29 108.8(3) ?
C27 C26 C28 109.1(3) ?
C29 C26 C28 109.5(3) ?
C27 C26 C9 111.9(3) ?
C29 C26 C9 107.8(3) ?
C28 C26 C9 109.7(2) ?
C32 C30 C31 110.0(3) ?
C32 C30 C33 108.4(3) ?
C31 C30 C33 108.0(3) ?
C32 C30 C14 108.5(2) ?
C31 C30 C14 109.8(3) ?
C33 C30 C14 112.1(3) ?
C36 C34 C37 108.4(3) ?
C36 C34 C35 107.3(3) ?
C37 C34 C35 109.5(3) ?
C36 C34 C16 111.5(2) ?
C37 C34 C16 107.4(3) ?
C35 C34 C16 112.7(3) ?
C43 C38 C39 117.1(3) ?
C43 C38 P1 119.8(2) ?
C39 C38 P1 123.0(2) ?
C40 C39 C38 120.8(3) ?
C41 C40 C39 120.8(3) ?
C40 C41 C42 118.6(3) ?
C43 C42 C41 120.5(3) ?
C42 C43 C38 122.2(3) ?
C45 C44 C49 118.9(3) ?
C45 C44 P1 124.0(3) ?
C49 C44 P1 117.1(2) ?
C44 C45 C46 120.2(3) ?
C47 C46 C45 120.6(3) ?
C46 C47 C48 119.9(3) ?
C47 C48 C49 120.0(3) ?
C44 C49 C48 120.4(3) ?
C55 C50 C51 117.6(3) ?
C55 C50 P1 122.0(3) ?
C51 C50 P1 120.3(2) ?
C52 C51 C50 121.2(3) ?
C53 C52 C51 120.0(3) ?
C52 C53 C54 119.5(3) ?
C55 C54 C53 120.3(3) ?
C50 C55 C54 121.4(3) ?
C57 C56 C61 118.9(3) ?
C57 C56 P2 122.2(2) ?
C61 C56 P2 118.9(2) ?
C56 C57 C58 120.1(3) ?
C59 C58 C57 119.8(3) ?
C60 C59 C58 120.8(3) ?
C59 C60 C61 119.8(3) ?
C60 C61 C56 120.4(3) ?
C67 C62 C63 118.2(3) ?
C67 C62 P2 122.9(2) ?
C63 C62 P2 118.9(3) ?
C64 C63 C62 120.4(3) ?
C65 C64 C63 120.2(3) ?
C64 C65 C66 120.8(3) ?
C67 C66 C65 118.9(4) ?
C66 C67 C62 121.5(3) ?
C73 C68 C69 118.0(3) ?
C73 C68 P2 124.4(2) ?
C69 C68 P2 117.5(2) ?
C70 C69 C68 120.9(3) ?
C71 C70 C69 120.4(3) ?
C70 C71 C72 119.7(3) ?
C71 C72 C73 120.2(3) ?
C68 C73 C72 120.7(3) ?

loop_
_geom_bond_atom_site_label_1
_geom_bond_atom_site_label_2
_geom_bond_distance
_geom_bond_publ_flag
Ir1 O2 2.0700(19) yes
Ir1 O1 2.0901(19) yes
Ir1 C74 2.095(3) yes
Ir1 N1 2.104(2) yes
Ir1 P1 2.3449(8) yes
Ir1 P2 2.3895(8) yes
P1 C44 1.830(3) ?
P1 C38 1.838(3) ?
P1 C50 1.840(3) ?
P2 C62 1.833(3) ?
P2 C56 1.836(3) ?
P2 C68 1.845(3) ?
O1 C1 1.322(3) ?
O2 C17 1.335(3) ?
N1 C7 1.356(4) ?
N1 C11 1.361(4) ?
C1 C6 1.422(4) ?
C1 C2 1.437(4) ?
C2 C3 1.387(4) ?
C2 C18 1.536(4) ?
C3 C4 1.409(4) ?
C4 C5 1.368(4) ?
C4 C22 1.529(4) ?
C5 C6 1.403(4) ?
C6 C7 1.470(4) ?
C7 C8 1.392(4) ?
C8 C9 1.386(4) ?
C9 C10 1.374(4) ?
C9 C26 1.534(4) ?
C10 C11 1.393(4) ?
C11 C12 1.476(4) ?
C12 C17 1.415(4) ?
C12 C13 1.413(4) ?
C13 C14 1.364(4) ?
C14 C15 1.407(4) ?
C14 C30 1.544(4) ?
C15 C16 1.389(4) ?
C16 C17 1.431(4) ?
C16 C34 1.545(4) ?
C18 C19 1.542(4) ?
C18 C21 1.536(4) ?
C18 C20 1.541(4) ?
C22 C25 1.532(4) ?
C22 C24 1.533(4) ?
C22 C23 1.537(4) ?
C26 C27 1.514(4) ?
C26 C29 1.530(4) ?
C26 C28 1.533(4) ?
C30 C32 1.529(4) ?
C30 C31 1.527(4) ?
C30 C33 1.535(4) ?
C34 C36 1.524(4) ?
C34 C37 1.534(4) ?
C34 C35 1.537(4) ?
C38 C43 1.389(4) ?
C38 C39 1.395(4) ?
C39 C40 1.388(4) ?
C40 C41 1.381(4) ?
C41 C42 1.381(4) ?
C42 C43 1.370(4) ?
C44 C45 1.390(4) ?
C44 C49 1.388(4) ?
C45 C46 1.391(4) ?
C46 C47 1.365(5) ?
C47 C48 1.383(4) ?
C48 C49 1.389(4) ?
C50 C55 1.386(4) ?
C50 C51 1.400(4) ?
C51 C52 1.384(4) ?
C52 C53 1.383(5) ?
C53 C54 1.382(5) ?
C54 C55 1.380(4) ?
C56 C57 1.386(4) ?
C56 C61 1.402(4) ?
C57 C58 1.392(4) ?
C58 C59 1.377(4) ?
C59 C60 1.373(5) ?
C60 C61 1.379(4) ?
C62 C67 1.396(4) ?
C62 C63 1.401(4) ?
C63 C64 1.384(4) ?
C64 C65 1.374(5) ?
C65 C66 1.387(5) ?
C66 C67 1.386(4) ?
C68 C73 1.383(4) ?
C68 C69 1.395(4) ?
C69 C70 1.383(4) ?
C70 C71 1.372(5) ?
C71 C72 1.376(5) ?
C72 C73 1.397(4) ?
